data_4339630
loop_
_publ_author_name
'Toganoh, Motoki'
'Ikeda, Shinya'
'Furuta, Hiroyuki'

_publ_section_title
;
 Synthesis, reactivity, and properties of N-fused porphyrin rhenium(I)
 tricarbonyl complexes.
;
_journal_issue 23
_journal_name_full 'Inorganic chemistry'
_journal_page_first 10003
_journal_page_last 10015
_journal_paper_doi 10.1021/ic701208g
_journal_volume 46
_journal_year 2007
_chemical_formula_sum 'C47.5 H27 Cl N5 O5 Re'
_chemical_formula_weight 969.39
_chemical_name_systematic
;
 ?
;
_space_group_IT_number 15
_symmetry_cell_setting monoclinic
_symmetry_Int_Tables_number 15
_symmetry_space_group_name_Hall '-C 2yc'
_symmetry_space_group_name_H-M 'C 1 2/c 1'
_atom_sites_solution_hydrogens geom
_atom_sites_solution_primary direct
_atom_sites_solution_secondary difmap
_audit_creation_method SHELXL-97
_cell_angle_alpha 90.00
_cell_angle_beta 115.175(1)
_cell_angle_gamma 90.00
_cell_formula_units_Z 8
_cell_length_a 37.386(2)
_cell_length_b 9.4452(5)
_cell_length_c 23.9734(12)
_cell_measurement_temperature 223(2)
_cell_volume 7661.3(7)
_computing_structure_refinement 'SHELXL-97 (Sheldrick, 1997)'
_computing_structure_solution 'SHELXS-97 (Sheldrick, 1990)'
_diffrn_measured_fraction_theta_full 1.000
_diffrn_measured_fraction_theta_max 1.000
_diffrn_radiation_monochromator graphite
_diffrn_radiation_source 'fine-focus sealed tube'
_diffrn_radiation_type MoK\a
_diffrn_radiation_wavelength 0.71069
_diffrn_reflns_av_R_equivalents 0.0689
_diffrn_reflns_av_sigmaI/netI 0.0582
_diffrn_reflns_limit_h_max 37
_diffrn_reflns_limit_h_min -45
_diffrn_reflns_limit_k_max 11
_diffrn_reflns_limit_k_min -11
_diffrn_reflns_limit_l_max 29
_diffrn_reflns_limit_l_min -20
_diffrn_reflns_number 22101
_diffrn_reflns_theta_full 25.50
_diffrn_reflns_theta_max 25.50
_diffrn_reflns_theta_min 1.75
_exptl_absorpt_coefficient_mu 3.300
_exptl_absorpt_correction_T_max 0.794
_exptl_absorpt_correction_T_min 0.614
_exptl_absorpt_correction_type empirical
_exptl_absorpt_process_details SADABS
_exptl_crystal_colour violet
_exptl_crystal_density_diffrn 1.681
_exptl_crystal_density_method 'not measured'
_exptl_crystal_description prism
_exptl_crystal_F_000 3832
_exptl_crystal_size_max 0.15
_exptl_crystal_size_mid 0.13
_exptl_crystal_size_min 0.07
_refine_diff_density_max 1.706
_refine_diff_density_min -0.801
_refine_diff_density_rms 0.099
_refine_ls_extinction_method none
_refine_ls_goodness_of_fit_ref 0.928
_refine_ls_hydrogen_treatment refall
_refine_ls_matrix_type full
_refine_ls_number_parameters 553
_refine_ls_number_reflns 7135
_refine_ls_number_restraints 2
_refine_ls_restrained_S_all 0.928
_refine_ls_R_factor_all 0.0365
_refine_ls_R_factor_gt 0.0285
_refine_ls_shift/su_max 0.002
_refine_ls_shift/su_mean 0.000
_refine_ls_structure_factor_coef Fsqd
_refine_ls_weighting_details 'calc w=1/[\s^2^(Fo^2^)+(0.0225P)^2^+0.0000P] where P=(Fo^2^+2Fc^2^)/3'
_refine_ls_weighting_scheme calc
_refine_ls_wR_factor_gt 0.0607
_refine_ls_wR_factor_ref 0.0624
_reflns_number_gt 5759
_reflns_number_total 7135
_reflns_threshold_expression >2sigma(I)
_cod_data_source_file ic701208g-file004.cif
_cod_data_source_block Re(21-NFTPP)(CO)3
_cod_original_cell_volume 7661.2(7)
_cod_original_formula_sum 'C47.50 H27 Cl N5 O5 Re'
_cod_database_code 4339630

loop_
_symmetry_equiv_pos_as_xyz
'x, y, z'
'-x, y, -z+1/2'
'x+1/2, y+1/2, z'
'-x+1/2, y+1/2, -z+1/2'
'-x, -y, -z'
'x, -y, z-1/2'
'-x+1/2, -y+1/2, -z'
'x+1/2, -y+1/2, z-1/2'

loop_
_atom_site_label
_atom_site_type_symbol
_atom_site_fract_x
_atom_site_fract_y
_atom_site_fract_z
_atom_site_U_iso_or_equiv
_atom_site_adp_type
_atom_site_occupancy
_atom_site_symmetry_multiplicity
_atom_site_calc_flag
_atom_site_refinement_flags
C1 C 0.18234(10) 0.6406(4) 0.45653(16) 0.0306(8) Uani 1 1 d .
C2 C 0.21587(10) 0.5851(4) 0.50842(16) 0.0314(8) Uani 1 1 d .
C3 C 0.20388(10) 0.5969(4) 0.55605(16) 0.0329(8) Uani 1 1 d .
C4 C 0.16513(10) 0.6588(3) 0.53194(16) 0.0292(8) Uani 1 1 d .
C5 C 0.14387(10) 0.7265(4) 0.56063(16) 0.0295(8) Uani 1 1 d .
C6 C 0.10989(10) 0.8082(4) 0.52606(16) 0.0291(8) Uani 1 1 d .
C7 C 0.09521(10) 0.9278(4) 0.54837(16) 0.0335(8) Uani 1 1 d .
H1 H 0.1023 0.9515 0.5894 0.040 Uiso 1 1 calc R
C8 C 0.06918(11) 0.9985(4) 0.49802(18) 0.0361(9) Uani 1 1 d .
H2 H 0.0548 1.0789 0.4981 0.043 Uiso 1 1 calc R
C9 C 0.06804(10) 0.9260(4) 0.44499(16) 0.0303(8) Uani 1 1 d .
C10 C 0.05451(10) 0.9795(3) 0.38395(17) 0.0313(8) Uani 1 1 d .
C11 C 0.07209(10) 0.9411(4) 0.34449(16) 0.0316(8) Uani 1 1 d .
C12 C 0.06685(12) 1.0068(4) 0.28777(18) 0.0439(10) Uani 1 1 d .
H3 H 0.0491 1.0790 0.2678 0.053 Uiso 1 1 calc R
C13 C 0.09188(12) 0.9467(4) 0.26831(18) 0.0449(10) Uani 1 1 d .
H4 H 0.0954 0.9721 0.2335 0.054 Uiso 1 1 calc R
C14 C 0.11260(10) 0.8347(4) 0.31138(17) 0.0319(8) Uani 1 1 d .
C15 C 0.14028(10) 0.7448(4) 0.30177(16) 0.0308(8) Uani 1 1 d .
C16 C 0.17095(10) 0.6566(4) 0.33938(16) 0.0303(8) Uani 1 1 d .
C17 C 0.19582(10) 0.5780(4) 0.31883(17) 0.0336(8) Uani 1 1 d .
H5 H 0.1911 0.5667 0.2777 0.040 Uiso 1 1 calc R
C18 C 0.22741(11) 0.5218(4) 0.36750(18) 0.0358(9) Uani 1 1 d .
H6 H 0.2476 0.4685 0.3649 0.043 Uiso 1 1 calc R
C19 C 0.22443(10) 0.5577(4) 0.42192(17) 0.0333(8) Uani 1 1 d .
C20 C 0.24233(10) 0.5311(4) 0.48588(17) 0.0328(8) Uani 1 1 d .
N1 N 0.15213(8) 0.6729(3) 0.46684(13) 0.0286(7) Uani 1 1 d .
N2 N 0.09068(8) 0.8086(3) 0.46287(13) 0.0281(7) Uani 1 1 d .
N3 N 0.09945(8) 0.8318(3) 0.35652(13) 0.0286(7) Uani 1 1 d .
N4 N 0.18906(8) 0.6337(3) 0.40433(14) 0.0327(7) Uani 1 1 d .
N5 N 0.22699(9) 0.5495(3) 0.61771(14) 0.0395(8) Uani 1 1 d .
O1 O 0.26300(8) 0.5635(4) 0.63848(13) 0.0583(8) Uani 1 1 d .
O2 O 0.21016(9) 0.4936(3) 0.64632(14) 0.0573(8) Uani 1 1 d .
C21 C 0.16017(10) 0.7414(4) 0.62866(16) 0.0317(8) Uani 1 1 d .
C22 C 0.19667(11) 0.8043(4) 0.66176(18) 0.0414(10) Uani 1 1 d .
H7 H 0.2121 0.8307 0.6415 0.050 Uiso 1 1 calc R
C23 C 0.21049(13) 0.8283(4) 0.7243(2) 0.0527(12) Uani 1 1 d .
H8 H 0.2350 0.8707 0.7459 0.063 Uiso 1 1 calc R
C24 C 0.18800(14) 0.7895(5) 0.7546(2) 0.0555(12) Uani 1 1 d .
H9 H 0.1971 0.8068 0.7966 0.067 Uiso 1 1 calc R
C25 C 0.15216(12) 0.7253(5) 0.72283(18) 0.0484(11) Uani 1 1 d .
H10 H 0.1372 0.6973 0.7435 0.058 Uiso 1 1 calc R
C26 C 0.13815(11) 0.7019(4) 0.66016(18) 0.0393(9) Uani 1 1 d .
H11 H 0.1137 0.6591 0.6389 0.047 Uiso 1 1 calc R
C27 C 0.02357(10) 1.0915(4) 0.36587(16) 0.0316(8) Uani 1 1 d .
C28 C -0.00990(10) 1.0636(4) 0.37583(17) 0.0371(9) Uani 1 1 d .
H12 H -0.0118 0.9788 0.3941 0.045 Uiso 1 1 calc R
C29 C -0.04025(12) 1.1612(4) 0.35879(19) 0.0441(10) Uani 1 1 d .
H13 H -0.0624 1.1421 0.3658 0.053 Uiso 1 1 calc R
C30 C -0.03769(13) 1.2869(4) 0.33136(19) 0.0485(11) Uani 1 1 d .
H14 H -0.0583 1.3518 0.3192 0.058 Uiso 1 1 calc R
C31 C -0.00464(13) 1.3161(4) 0.32211(19) 0.0456(11) Uani 1 1 d .
H15 H -0.0030 1.4010 0.3037 0.055 Uiso 1 1 calc R
C32 C 0.02614(11) 1.2202(4) 0.33993(18) 0.0391(9) Uani 1 1 d .
H16 H 0.0487 1.2420 0.3345 0.047 Uiso 1 1 calc R
C33 C 0.13637(10) 0.7487(4) 0.23667(16) 0.0341(8) Uani 1 1 d .
C34 C 0.10420(13) 0.6878(5) 0.1895(2) 0.0551(12) Uani 1 1 d .
H17 H 0.0840 0.6485 0.1973 0.066 Uiso 1 1 calc R
C35 C 0.10203(16) 0.6852(5) 0.1299(2) 0.0698(15) Uani 1 1 d .
H18 H 0.0804 0.6434 0.0982 0.084 Uiso 1 1 calc R
C36 C 0.13114(17) 0.7429(5) 0.1177(2) 0.0638(13) Uani 1 1 d .
H19 H 0.1299 0.7372 0.0782 0.077 Uiso 1 1 calc R
C37 C 0.16229(15) 0.8094(5) 0.1634(2) 0.0583(13) Uani 1 1 d .
H20 H 0.1816 0.8530 0.1546 0.070 Uiso 1 1 calc R
C38 C 0.16506(13) 0.8116(4) 0.22279(19) 0.0446(10) Uani 1 1 d .
H21 H 0.1865 0.8561 0.2539 0.053 Uiso 1 1 calc R
C39 C 0.27968(10) 0.4524(4) 0.51660(17) 0.0333(8) Uani 1 1 d .
C40 C 0.30935(10) 0.4712(4) 0.49651(18) 0.0398(9) Uani 1 1 d .
H22 H 0.3060 0.5367 0.4657 0.048 Uiso 1 1 calc R
C41 C 0.34372(12) 0.3926(5) 0.5223(2) 0.0508(11) Uani 1 1 d .
H23 H 0.3632 0.4046 0.5083 0.061 Uiso 1 1 calc R
C42 C 0.34929(12) 0.2971(5) 0.5682(2) 0.0491(11) Uani 1 1 d .
H24 H 0.3727 0.2459 0.5859 0.059 Uiso 1 1 calc R
C43 C 0.32030(12) 0.2767(4) 0.58824(19) 0.0466(10) Uani 1 1 d .
H25 H 0.3241 0.2111 0.6192 0.056 Uiso 1 1 calc R
C44 C 0.28531(11) 0.3538(4) 0.56237(18) 0.0387(9) Uani 1 1 d .
H26 H 0.2657 0.3392 0.5758 0.046 Uiso 1 1 calc R
C45 C 0.03583(11) 0.6542(4) 0.35256(17) 0.0357(9) Uani 1 1 d .
O3 O 0.00245(8) 0.6637(3) 0.32441(16) 0.0622(9) Uani 1 1 d .
C46 C 0.09618(10) 0.5131(4) 0.34607(18) 0.0337(9) Uani 1 1 d .
O4 O 0.09736(8) 0.4325(3) 0.31071(13) 0.0502(7) Uani 1 1 d .
C47 C 0.08507(11) 0.4907(4) 0.44846(17) 0.0353(9) Uani 1 1 d .
O5 O 0.08056(9) 0.3960(3) 0.47500(14) 0.0581(8) Uani 1 1 d .
C48 C 0.0056(5) 0.5440(10) 0.5310(6) 0.111(6) Uani 0.50 1 d PD
H27 H -0.0019 0.5894 0.5578 0.6(3) Uiso 0.50 1 d P
H28 H 0.0345 0.5294 0.5578 0.17(6) Uiso 0.50 1 d P
Cl1 Cl 0.00418(18) 0.6694(7) 0.4760(3) 0.135(2) Uani 0.50 1 d PD
Cl2 Cl -0.01655(18) 0.3864(6) 0.4936(3) 0.1064(17) Uani 0.50 1 d PD
Re1 Re 0.091767(4) 0.648036(14) 0.402869(6) 0.02832(6) Uani 1 1 d .

loop_
_atom_site_aniso_label
_atom_site_aniso_U_11
_atom_site_aniso_U_22
_atom_site_aniso_U_33
_atom_site_aniso_U_23
_atom_site_aniso_U_13
_atom_site_aniso_U_12
C1 0.0287(18) 0.0347(19) 0.0248(19) -0.0016(16) 0.0078(15) -0.0018(16)
C2 0.0291(19) 0.0348(19) 0.028(2) 0.0026(16) 0.0098(16) -0.0003(15)
C3 0.032(2) 0.037(2) 0.023(2) 0.0034(16) 0.0058(16) 0.0033(15)
C4 0.0312(19) 0.0324(19) 0.0209(18) 0.0020(16) 0.0081(15) 0.0006(15)
C5 0.0308(19) 0.0335(19) 0.0246(19) 0.0024(16) 0.0123(15) -0.0035(16)
C6 0.0299(19) 0.0345(19) 0.0230(19) 0.0021(15) 0.0112(15) -0.0009(15)
C7 0.037(2) 0.043(2) 0.0212(19) 0.0004(17) 0.0129(16) -0.0008(17)
C8 0.036(2) 0.039(2) 0.037(2) -0.0015(18) 0.0192(18) 0.0043(16)
C9 0.0277(18) 0.0330(19) 0.031(2) 0.0028(16) 0.0134(15) 0.0016(16)
C10 0.0294(19) 0.0303(19) 0.030(2) 0.0023(16) 0.0083(16) -0.0028(15)
C11 0.0292(18) 0.0348(19) 0.027(2) 0.0050(16) 0.0081(15) 0.0050(16)
C12 0.051(2) 0.048(2) 0.034(2) 0.0141(19) 0.0195(19) 0.0224(19)
C13 0.057(3) 0.049(2) 0.029(2) 0.014(2) 0.0187(19) 0.015(2)
C14 0.033(2) 0.034(2) 0.029(2) 0.0016(16) 0.0131(16) -0.0009(16)
C15 0.0315(19) 0.0353(19) 0.0246(19) 0.0033(16) 0.0110(15) -0.0025(16)
C16 0.0314(18) 0.0366(19) 0.0230(19) 0.0002(16) 0.0115(15) -0.0047(16)
C17 0.036(2) 0.037(2) 0.031(2) 0.0006(17) 0.0175(17) -0.0019(17)
C18 0.035(2) 0.038(2) 0.041(2) 0.0056(18) 0.0229(18) 0.0025(16)
C19 0.0287(19) 0.036(2) 0.036(2) 0.0048(18) 0.0148(16) 0.0030(16)
C20 0.0281(18) 0.038(2) 0.028(2) 0.0062(16) 0.0079(15) -0.0010(16)
N1 0.0271(16) 0.0365(17) 0.0193(15) 0.0015(13) 0.0072(12) 0.0020(12)
N2 0.0278(15) 0.0289(15) 0.0263(17) -0.0021(13) 0.0103(13) 0.0023(12)
N3 0.0292(15) 0.0297(16) 0.0237(16) 0.0048(13) 0.0080(12) 0.0041(12)
N4 0.0289(16) 0.0398(17) 0.0285(17) 0.0055(14) 0.0115(13) 0.0043(13)
N5 0.0405(19) 0.0422(18) 0.0286(18) -0.0001(15) 0.0079(15) 0.0072(16)
O1 0.0389(17) 0.089(2) 0.0352(17) 0.0026(17) 0.0041(13) 0.0108(16)
O2 0.064(2) 0.065(2) 0.0426(19) 0.0233(16) 0.0228(16) 0.0091(15)
C21 0.035(2) 0.035(2) 0.0225(19) 0.0060(16) 0.0101(16) 0.0048(16)
C22 0.043(2) 0.048(2) 0.032(2) -0.0036(18) 0.0149(18) -0.0087(18)
C23 0.050(3) 0.062(3) 0.034(2) -0.005(2) 0.006(2) -0.011(2)
C24 0.069(3) 0.069(3) 0.024(2) -0.002(2) 0.016(2) -0.003(2)
C25 0.054(3) 0.067(3) 0.030(2) 0.011(2) 0.024(2) 0.011(2)
C26 0.035(2) 0.048(2) 0.033(2) 0.0044(19) 0.0128(17) 0.0023(17)
C27 0.033(2) 0.0341(19) 0.024(2) -0.0016(16) 0.0087(16) 0.0005(16)
C28 0.037(2) 0.039(2) 0.035(2) 0.0018(18) 0.0146(17) 0.0022(18)
C29 0.037(2) 0.059(3) 0.036(2) -0.001(2) 0.0160(18) 0.006(2)
C30 0.050(3) 0.049(2) 0.043(3) -0.003(2) 0.016(2) 0.020(2)
C31 0.062(3) 0.030(2) 0.040(3) 0.0030(17) 0.016(2) 0.0079(19)
C32 0.040(2) 0.037(2) 0.038(2) -0.0028(18) 0.0141(18) -0.0024(18)
C33 0.038(2) 0.035(2) 0.027(2) 0.0042(17) 0.0114(16) 0.0075(17)
C34 0.053(3) 0.066(3) 0.038(3) 0.004(2) 0.012(2) -0.012(2)
C35 0.086(4) 0.072(3) 0.029(3) -0.003(2) 0.004(2) -0.014(3)
C36 0.106(4) 0.054(3) 0.037(3) 0.001(2) 0.037(3) 0.007(3)
C37 0.077(3) 0.064(3) 0.045(3) 0.010(2) 0.037(3) 0.004(3)
C38 0.050(3) 0.050(2) 0.034(2) 0.0040(19) 0.018(2) -0.0014(19)
C39 0.0254(18) 0.038(2) 0.032(2) 0.0037(17) 0.0083(15) -0.0010(16)
C40 0.032(2) 0.047(2) 0.039(2) 0.0113(19) 0.0137(18) -0.0004(17)
C41 0.034(2) 0.071(3) 0.050(3) 0.007(2) 0.020(2) 0.003(2)
C42 0.032(2) 0.059(3) 0.053(3) 0.010(2) 0.015(2) 0.0122(19)
C43 0.048(2) 0.044(2) 0.045(3) 0.014(2) 0.017(2) 0.009(2)
C44 0.031(2) 0.048(2) 0.037(2) 0.0072(19) 0.0149(17) 0.0019(18)
C45 0.036(2) 0.033(2) 0.033(2) 0.0006(17) 0.0088(17) 0.0019(17)
O3 0.0320(17) 0.0548(19) 0.076(2) -0.0037(16) 0.0000(16) 0.0020(13)
C46 0.036(2) 0.032(2) 0.031(2) 0.0029(17) 0.0117(17) 0.0041(16)
O4 0.0642(19) 0.0450(16) 0.0469(19) -0.0125(15) 0.0289(15) -0.0038(15)
C47 0.035(2) 0.038(2) 0.025(2) 0.0025(17) 0.0051(16) -0.0007(16)
O5 0.071(2) 0.0547(18) 0.050(2) 0.0149(16) 0.0267(17) -0.0075(16)
C48 0.081(11) 0.173(19) 0.077(12) -0.032(11) 0.031(9) -0.009(11)
Cl1 0.107(4) 0.158(5) 0.161(6) 0.017(4) 0.078(4) -0.012(3)
Cl2 0.109(4) 0.114(4) 0.093(4) -0.037(3) 0.041(3) -0.007(3)
Re1 0.02791(8) 0.03120(8) 0.02340(8) 0.00131(7) 0.00857(6) 0.00168(6)

loop_
_atom_type_symbol
_atom_type_description
_atom_type_scat_dispersion_real
_atom_type_scat_dispersion_imag
_atom_type_scat_source
C C 0.0033 0.0016 'International Tables Vol C Tables 4.2.6.8 and 6.1.1.4'
H H 0.0000 0.0000 'International Tables Vol C Tables 4.2.6.8 and 6.1.1.4'
N N 0.0061 0.0033 'International Tables Vol C Tables 4.2.6.8 and 6.1.1.4'
O O 0.0106 0.0060 'International Tables Vol C Tables 4.2.6.8 and 6.1.1.4'
Re Re -1.0185 7.2310 'International Tables Vol C Tables 4.2.6.8 and 6.1.1.4'
Cl Cl 0.1484 0.1585 'International Tables Vol C Tables 4.2.6.8 and 6.1.1.4'

loop_
_geom_angle_atom_site_label_1
_geom_angle_atom_site_label_2
_geom_angle_atom_site_label_3
_geom_angle
_geom_angle_site_symmetry_1
_geom_angle_site_symmetry_3
N1 C1 N4 134.2(3) . .
N1 C1 C2 115.6(3) . .
N4 C1 C2 109.9(3) . .
C3 C2 C20 149.7(3) . .
C3 C2 C1 102.3(3) . .
C20 C2 C1 107.2(3) . .
C2 C3 N5 123.8(3) . .
C2 C3 C4 108.8(3) . .
N5 C3 C4 127.3(3) . .
C5 C4 N1 119.4(3) . .
C5 C4 C3 132.2(3) . .
N1 C4 C3 107.1(3) . .
C4 C5 C6 121.0(3) . .
C4 C5 C21 121.8(3) . .
C6 C5 C21 116.0(3) . .
N2 C6 C5 124.5(3) . .
N2 C6 C7 107.6(3) . .
C5 C6 C7 126.4(3) . .
C8 C7 C6 107.1(3) . .
C8 C7 H1 126.4 . .
C6 C7 H1 126.4 . .
C7 C8 C9 107.1(3) . .
C7 C8 H2 126.5 . .
C9 C8 H2 126.5 . .
N2 C9 C10 121.3(3) . .
N2 C9 C8 109.5(3) . .
C10 C9 C8 127.4(3) . .
C11 C10 C9 122.4(3) . .
C11 C10 C27 120.9(3) . .
C9 C10 C27 116.4(3) . .
N3 C11 C10 124.2(3) . .
N3 C11 C12 108.0(3) . .
C10 C11 C12 127.7(3) . .
C13 C12 C11 108.3(3) . .
C13 C12 H3 125.8 . .
C11 C12 H3 125.8 . .
C12 C13 C14 107.6(4) . .
C12 C13 H4 126.2 . .
C14 C13 H4 126.2 . .
N3 C14 C15 130.1(3) . .
N3 C14 C13 108.4(3) . .
C15 C14 C13 121.5(3) . .
C16 C15 C14 134.6(3) . .
C16 C15 C33 112.1(3) . .
C14 C15 C33 113.2(3) . .
C15 C16 N4 132.5(3) . .
C15 C16 C17 124.3(3) . .
N4 C16 C17 102.8(3) . .
C18 C17 C16 111.1(3) . .
C18 C17 H5 124.4 . .
C16 C17 H5 124.4 . .
C17 C18 C19 108.6(3) . .
C17 C18 H6 125.7 . .
C19 C18 H6 125.7 . .
C18 C19 N4 106.4(3) . .
C18 C19 C20 141.5(3) . .
N4 C19 C20 111.6(3) . .
C2 C20 C19 105.4(3) . .
C2 C20 C39 131.4(3) . .
C19 C20 C39 123.0(3) . .
C1 N1 C4 105.6(3) . .
C1 N1 Re1 125.5(2) . .
C4 N1 Re1 122.6(2) . .
C9 N2 C6 108.4(3) . .
C9 N2 Re1 124.6(2) . .
C6 N2 Re1 126.8(2) . .
C14 N3 C11 107.5(3) . .
C14 N3 Re1 126.8(2) . .
C11 N3 Re1 117.3(2) . .
C1 N4 C19 105.3(3) . .
C1 N4 C16 143.0(3) . .
C19 N4 C16 110.8(3) . .
O1 N5 O2 123.6(3) . .
O1 N5 C3 117.5(3) . .
O2 N5 C3 118.9(3) . .
C26 C21 C22 118.2(4) . .
C26 C21 C5 120.8(3) . .
C22 C21 C5 120.9(3) . .
C23 C22 C21 121.0(4) . .
C23 C22 H7 119.5 . .
C21 C22 H7 119.5 . .
C24 C23 C22 120.0(4) . .
C24 C23 H8 120.0 . .
C22 C23 H8 120.0 . .
C25 C24 C23 119.9(4) . .
C25 C24 H9 120.1 . .
C23 C24 H9 120.1 . .
C24 C25 C26 120.3(4) . .
C24 C25 H10 119.9 . .
C26 C25 H10 119.9 . .
C25 C26 C21 120.8(4) . .
C25 C26 H11 119.6 . .
C21 C26 H11 119.6 . .
C32 C27 C28 118.7(3) . .
C32 C27 C10 124.0(3) . .
C28 C27 C10 117.3(3) . .
C29 C28 C27 120.5(4) . .
C29 C28 H12 119.8 . .
C27 C28 H12 119.8 . .
C30 C29 C28 120.0(4) . .
C30 C29 H13 120.0 . .
C28 C29 H13 120.0 . .
C31 C30 C29 119.9(4) . .
C31 C30 H14 120.0 . .
C29 C30 H14 120.0 . .
C30 C31 C32 120.5(4) . .
C30 C31 H15 119.8 . .
C32 C31 H15 119.8 . .
C31 C32 C27 120.4(4) . .
C31 C32 H16 119.8 . .
C27 C32 H16 119.8 . .
C34 C33 C38 118.4(4) . .
C34 C33 C15 120.5(4) . .
C38 C33 C15 121.1(3) . .
C33 C34 C35 119.9(5) . .
C33 C34 H17 120.1 . .
C35 C34 H17 120.1 . .
C36 C35 C34 120.8(4) . .
C36 C35 H18 119.6 . .
C34 C35 H18 119.6 . .
C35 C36 C37 120.0(5) . .
C35 C36 H19 120.0 . .
C37 C36 H19 120.0 . .
C36 C37 C38 119.9(5) . .
C36 C37 H20 120.1 . .
C38 C37 H20 120.1 . .
C37 C38 C33 120.9(4) . .
C37 C38 H21 119.5 . .
C33 C38 H21 119.5 . .
C44 C39 C40 118.9(3) . .
C44 C39 C20 121.9(3) . .
C40 C39 C20 119.1(3) . .
C41 C40 C39 120.2(4) . .
C41 C40 H22 119.9 . .
C39 C40 H22 119.9 . .
C42 C41 C40 120.5(4) . .
C42 C41 H23 119.7 . .
C40 C41 H23 119.7 . .
C41 C42 C43 120.1(4) . .
C41 C42 H24 120.0 . .
C43 C42 H24 120.0 . .
C42 C43 C44 120.2(4) . .
C42 C43 H25 119.9 . .
C44 C43 H25 119.9 . .
C39 C44 C43 120.2(4) . .
C39 C44 H26 119.9 . .
C43 C44 H26 119.9 . .
O3 C45 Re1 176.4(4) . .
O4 C46 Re1 177.5(3) . .
O5 C47 Re1 179.0(4) . .
Cl2 C48 C48 79.6(11) 5_566 5_566
Cl2 C48 Cl2 116.6(12) 5_566 .
C48 C48 Cl2 37.0(5) 5_566 .
Cl2 C48 Cl1 21.8(6) 5_566 .
C48 C48 Cl1 75.0(8) 5_566 .
Cl2 C48 Cl1 109.4(8) . .
Cl2 C48 Cl1 131.1(13) 5_566 5_566
C48 C48 Cl1 56.1(5) 5_566 5_566
Cl2 C48 Cl1 24.7(2) . 5_566
Cl1 C48 Cl1 131.1(8) . 5_566
Cl2 C48 H27 113.7(10) 5_566 .
C48 C48 H27 150(2) 5_566 .
Cl2 C48 H27 122.6(11) . .
Cl1 C48 H27 107.0(8) . .
Cl1 C48 H27 115.0(9) 5_566 .
Cl2 C48 H28 83.1(13) 5_566 .
C48 C48 H28 108.2(19) 5_566 .
Cl2 C48 H28 110.9(9) . .
Cl1 C48 H28 104.8(9) . .
Cl1 C48 H28 91.4(7) 5_566 .
H27 C48 H28 100.5(12) . .
Cl2 Cl1 C48 27.6(9) 5_566 .
Cl2 Cl1 C48 58.5(7) 5_566 5_566
C48 Cl1 C48 48.9(8) . 5_566
Cl1 Cl2 C48 130.6(15) 5_566 5_566
Cl1 Cl2 C48 96.9(8) 5_566 .
C48 Cl2 C48 63.4(12) 5_566 .
Cl1 Cl2 Cl2 111.9(8) 5_566 5_566
C48 Cl2 Cl2 40.2(8) 5_566 5_566
C48 Cl2 Cl2 23.2(4) . 5_566
C45 Re1 C46 88.51(15) . .
C45 Re1 C47 90.59(15) . .
C46 Re1 C47 87.80(16) . .
C45 Re1 N2 94.30(13) . .
C46 Re1 N2 174.31(13) . .
C47 Re1 N2 97.10(14) . .
C45 Re1 N1 169.84(13) . .
C46 Re1 N1 101.46(13) . .
C47 Re1 N1 91.72(13) . .
N2 Re1 N1 75.60(11) . .
C45 Re1 N3 90.00(13) . .
C46 Re1 N3 95.66(14) . .
C47 Re1 N3 176.50(13) . .
N2 Re1 N3 79.42(11) . .
N1 Re1 N3 87.11(10) . .

loop_
_geom_bond_atom_site_label_1
_geom_bond_atom_site_label_2
_geom_bond_distance
_geom_bond_site_symmetry_2
C1 N1 1.291(5) .
C1 N4 1.379(5) .
C1 C2 1.438(5) .
C2 C3 1.397(5) .
C2 C20 1.410(5) .
C3 N5 1.430(4) .
C3 C4 1.436(5) .
C4 C5 1.407(5) .
C4 N1 1.430(4) .
C5 C6 1.414(5) .
C5 C21 1.485(5) .
C6 N2 1.373(4) .
C6 C7 1.454(5) .
C7 C8 1.360(5) .
C7 H1 0.9300 .
C8 C9 1.429(5) .
C8 H2 0.9300 .
C9 N2 1.349(4) .
C9 C10 1.422(5) .
C10 C11 1.410(5) .
C10 C27 1.490(5) .
C11 N3 1.394(4) .
C11 C12 1.430(5) .
C12 C13 1.337(5) .
C12 H3 0.9300 .
C13 C14 1.451(5) .
C13 H4 0.9300 .
C14 N3 1.366(5) .
C14 C15 1.431(5) .
C15 C16 1.393(5) .
C15 C33 1.505(5) .
C16 N4 1.426(4) .
C16 C17 1.431(5) .
C17 C18 1.366(5) .
C17 H5 0.9300 .
C18 C19 1.398(5) .
C18 H6 0.9300 .
C19 N4 1.403(4) .
C19 C20 1.410(5) .
C20 C39 1.473(5) .
N1 Re1 2.134(3) .
N2 Re1 2.103(3) .
N3 Re1 2.145(3) .
N5 O1 1.228(4) .
N5 O2 1.230(4) .
C21 C26 1.384(5) .
C21 C22 1.387(5) .
C22 C23 1.380(6) .
C22 H7 0.9300 .
C23 C24 1.375(6) .
C23 H8 0.9300 .
C24 C25 1.369(6) .
C24 H9 0.9300 .
C25 C26 1.382(5) .
C25 H10 0.9300 .
C26 H11 0.9300 .
C27 C32 1.387(5) .
C27 C28 1.395(5) .
C28 C29 1.381(5) .
C28 H12 0.9300 .
C29 C30 1.381(6) .
C29 H13 0.9300 .
C30 C31 1.373(6) .
C30 H14 0.9300 .
C31 C32 1.382(5) .
C31 H15 0.9300 .
C32 H16 0.9300 .
C33 C34 1.378(5) .
C33 C38 1.385(5) .
C34 C35 1.395(6) .
C34 H17 0.9300 .
C35 C36 1.356(7) .
C35 H18 0.9300 .
C36 C37 1.366(6) .
C36 H19 0.9300 .
C37 C38 1.383(6) .
C37 H20 0.9300 .
C38 H21 0.9300 .
C39 C44 1.385(5) .
C39 C40 1.396(5) .
C40 C41 1.381(5) .
C40 H22 0.9300 .
C41 C42 1.370(6) .
C41 H23 0.9300 .
C42 C43 1.373(6) .
C42 H24 0.9300 .
C43 C44 1.392(5) .
C43 H25 0.9300 .
C44 H26 0.9300 .
C45 O3 1.142(4) .
C45 Re1 1.920(4) .
C46 O4 1.154(4) .
C46 Re1 1.923(4) .
C47 O5 1.151(4) .
C47 Re1 1.923(4) .
C48 Cl2 1.072(11) 5_566
C48 C48 1.59(3) 5_566
C48 Cl2 1.754(9) .
C48 Cl1 1.757(7) .
C48 Cl1 2.043(11) 5_566
C48 H27 0.912(17) .
C48 H28 1.003(16) .
Cl1 Cl2 0.859(6) 5_566
Cl1 C48 2.043(11) 5_566
Cl2 Cl1 0.859(6) 5_566
Cl2 C48 1.072(11) 5_566
Cl2 Cl2 2.431(12) 5_566

loop_
_geom_torsion_atom_site_label_1
_geom_torsion_atom_site_label_2
_geom_torsion_atom_site_label_3
_geom_torsion_atom_site_label_4
_geom_torsion
_geom_torsion_site_symmetry_1
_geom_torsion_site_symmetry_4
N1 C1 C2 C3 -4.6(4) . .
N4 C1 C2 C3 -178.7(3) . .
N1 C1 C2 C20 168.7(3) . .
N4 C1 C2 C20 -5.3(4) . .
C20 C2 C3 N5 10.2(9) . .
C1 C2 C3 N5 177.5(3) . .
C20 C2 C3 C4 -168.1(6) . .
C1 C2 C3 C4 -0.8(4) . .
C2 C3 C4 C5 -161.0(4) . .
N5 C3 C4 C5 20.7(6) . .
C2 C3 C4 N1 5.2(4) . .
N5 C3 C4 N1 -173.0(3) . .
N1 C4 C5 C6 -0.1(5) . .
C3 C4 C5 C6 164.8(4) . .
N1 C4 C5 C21 -167.0(3) . .
C3 C4 C5 C21 -2.1(6) . .
C4 C5 C6 N2 12.3(5) . .
C21 C5 C6 N2 180.0(3) . .
C4 C5 C6 C7 -151.8(4) . .
C21 C5 C6 C7 15.9(5) . .
N2 C6 C7 C8 -2.6(4) . .
C5 C6 C7 C8 163.7(3) . .
C6 C7 C8 C9 -1.0(4) . .
C7 C8 C9 N2 4.3(4) . .
C7 C8 C9 C10 -160.6(3) . .
N2 C9 C10 C11 -18.3(5) . .
C8 C9 C10 C11 144.9(4) . .
N2 C9 C10 C27 168.4(3) . .
C8 C9 C10 C27 -28.3(5) . .
C9 C10 C11 N3 11.0(6) . .
C27 C10 C11 N3 -176.0(3) . .
C9 C10 C11 C12 -166.5(4) . .
C27 C10 C11 C12 6.5(6) . .
N3 C11 C12 C13 -4.0(5) . .
C10 C11 C12 C13 173.8(4) . .
C11 C12 C13 C14 2.8(5) . .
C12 C13 C14 N3 -0.6(5) . .
C12 C13 C14 C15 176.9(4) . .
N3 C14 C15 C16 -22.4(7) . .
C13 C14 C15 C16 160.7(4) . .
N3 C14 C15 C33 159.7(4) . .
C13 C14 C15 C33 -17.2(5) . .
C14 C15 C16 N4 -7.5(7) . .
C33 C15 C16 N4 170.4(3) . .
C14 C15 C16 C17 -178.3(4) . .
C33 C15 C16 C17 -0.3(5) . .
C15 C16 C17 C18 169.0(3) . .
N4 C16 C17 C18 -4.0(4) . .
C16 C17 C18 C19 1.3(4) . .
C17 C18 C19 N4 2.0(4) . .
C17 C18 C19 C20 173.0(5) . .
C3 C2 C20 C19 168.0(6) . .
C1 C2 C20 C19 1.0(4) . .
C3 C2 C20 C39 -7.5(9) . .
C1 C2 C20 C39 -174.5(4) . .
C18 C19 C20 C2 -167.1(5) . .
N4 C19 C20 C2 3.6(4) . .
C18 C19 C20 C39 8.9(7) . .
N4 C19 C20 C39 179.6(3) . .
N4 C1 N1 C4 -179.9(4) . .
C2 C1 N1 C4 7.8(4) . .
N4 C1 N1 Re1 27.9(6) . .
C2 C1 N1 Re1 -144.4(3) . .
C5 C4 N1 C1 160.6(3) . .
C3 C4 N1 C1 -7.8(4) . .
C5 C4 N1 Re1 -46.2(4) . .
C3 C4 N1 Re1 145.5(2) . .
C10 C9 N2 C6 160.1(3) . .
C8 C9 N2 C6 -5.9(4) . .
C10 C9 N2 Re1 -24.5(5) . .
C8 C9 N2 Re1 169.5(2) . .
C5 C6 N2 C9 -161.4(3) . .
C7 C6 N2 C9 5.2(4) . .
C5 C6 N2 Re1 23.3(5) . .
C7 C6 N2 Re1 -170.1(2) . .
C15 C14 N3 C11 -179.1(4) . .
C13 C14 N3 C11 -1.9(4) . .
C15 C14 N3 Re1 -32.4(5) . .
C13 C14 N3 Re1 144.8(3) . .
C10 C11 N3 C14 -174.4(3) . .
C12 C11 N3 C14 3.6(4) . .
C10 C11 N3 Re1 35.3(4) . .
C12 C11 N3 Re1 -146.8(3) . .
N1 C1 N4 C19 -165.2(4) . .
C2 C1 N4 C19 7.3(4) . .
N1 C1 N4 C16 1.9(8) . .
C2 C1 N4 C16 174.5(4) . .
C18 C19 N4 C1 167.1(3) . .
C20 C19 N4 C1 -6.9(4) . .
C18 C19 N4 C16 -4.6(4) . .
C20 C19 N4 C16 -178.6(3) . .
C15 C16 N4 C1 26.3(8) . .
C17 C16 N4 C1 -161.5(5) . .
C15 C16 N4 C19 -166.9(4) . .
C17 C16 N4 C19 5.2(4) . .
C2 C3 N5 O1 36.2(5) . .
C4 C3 N5 O1 -145.8(4) . .
C2 C3 N5 O2 -141.7(4) . .
C4 C3 N5 O2 36.3(5) . .
C4 C5 C21 C26 -129.6(4) . .
C6 C5 C21 C26 62.9(5) . .
C4 C5 C21 C22 55.0(5) . .
C6 C5 C21 C22 -112.6(4) . .
C26 C21 C22 C23 -0.7(6) . .
C5 C21 C22 C23 174.9(4) . .
C21 C22 C23 C24 0.1(6) . .
C22 C23 C24 C25 0.9(7) . .
C23 C24 C25 C26 -1.3(7) . .
C24 C25 C26 C21 0.7(6) . .
C22 C21 C26 C25 0.3(6) . .
C5 C21 C26 C25 -175.3(4) . .
C11 C10 C27 C32 -44.9(5) . .
C9 C10 C27 C32 128.5(4) . .
C11 C10 C27 C28 135.0(4) . .
C9 C10 C27 C28 -51.6(4) . .
C32 C27 C28 C29 1.5(5) . .
C10 C27 C28 C29 -178.4(3) . .
C27 C28 C29 C30 0.4(6) . .
C28 C29 C30 C31 -1.2(6) . .
C29 C30 C31 C32 0.2(6) . .
C30 C31 C32 C27 1.8(6) . .
C28 C27 C32 C31 -2.6(5) . .
C10 C27 C32 C31 177.3(4) . .
C16 C15 C33 C34 110.6(4) . .
C14 C15 C33 C34 -70.9(5) . .
C16 C15 C33 C38 -68.6(5) . .
C14 C15 C33 C38 109.8(4) . .
C38 C33 C34 C35 2.8(6) . .
C15 C33 C34 C35 -176.4(4) . .
C33 C34 C35 C36 -0.5(8) . .
C34 C35 C36 C37 -2.6(8) . .
C35 C36 C37 C38 3.2(7) . .
C36 C37 C38 C33 -0.7(7) . .
C34 C33 C38 C37 -2.2(6) . .
C15 C33 C38 C37 177.0(4) . .
C2 C20 C39 C44 36.1(6) . .
C19 C20 C39 C44 -138.7(4) . .
C2 C20 C39 C40 -147.9(4) . .
C19 C20 C39 C40 37.2(5) . .
C44 C39 C40 C41 -0.2(6) . .
C20 C39 C40 C41 -176.3(4) . .
C39 C40 C41 C42 -0.9(7) . .
C40 C41 C42 C43 1.3(7) . .
C41 C42 C43 C44 -0.6(7) . .
C40 C39 C44 C43 0.9(6) . .
C20 C39 C44 C43 176.9(4) . .
C42 C43 C44 C39 -0.5(6) . .
C48 C48 Cl1 Cl2 -100(2) 5_566 5_566
Cl2 C48 Cl1 Cl2 -113.5(19) . 5_566
Cl1 C48 Cl1 Cl2 -100(2) 5_566 5_566
Cl2 C48 Cl1 C48 100(2) 5_566 5_566
Cl2 C48 Cl1 C48 -13.7(5) . 5_566
Cl1 C48 Cl1 C48 0.000(2) 5_566 5_566
Cl2 C48 Cl2 Cl1 132.2(17) 5_566 5_566
C48 C48 Cl2 Cl1 132.2(17) 5_566 5_566
Cl1 C48 Cl2 Cl1 154.6(10) . 5_566
Cl2 C48 Cl2 C48 0.000(4) 5_566 5_566
Cl1 C48 Cl2 C48 22.4(8) . 5_566
Cl1 C48 Cl2 C48 -132.2(17) 5_566 5_566
C48 C48 Cl2 Cl2 0.000(2) 5_566 5_566
Cl1 C48 Cl2 Cl2 22.4(8) . 5_566
Cl1 C48 Cl2 Cl2 -132.2(17) 5_566 5_566
